data_1506969
loop_
_publ_author_name
'Yang, Yan-Yan'
'Meng, Wei-Dong'
'Qing, Feng-Ling'

_publ_section_title
;
 Synthesis of 2',3'-dideoxy-6',6'-difluorocarbocyclic nucleosides.
;
_journal_issue 23
_journal_name_full 'Organic letters'
_journal_page_first 4257
_journal_page_last 4259
_journal_paper_doi 10.1021/ol0482947
_journal_volume 6
_journal_year 2004
_chemical_formula_sum 'C10 H12 F2 N2 O3'
_chemical_formula_weight 246.22
_chemical_name_systematic
; 
 ? 
;
_space_group_IT_number 14
_symmetry_cell_setting monoclinic
_symmetry_space_group_name_Hall '-P 2ybc'
_symmetry_space_group_name_H-M 'P 1 21/c 1'
_atom_sites_solution_hydrogens geom
_atom_sites_solution_primary direct
_atom_sites_solution_secondary difmap
_audit_creation_method SHELXL-97
_cell_angle_alpha 90.00
_cell_angle_beta 107.676(3)
_cell_angle_gamma 90.00
_cell_formula_units_Z 4
_cell_length_a 6.1123(10)
_cell_length_b 19.495(3)
_cell_length_c 9.2417(16)
_cell_measurement_reflns_used 1948
_cell_measurement_temperature 293(2)
_cell_measurement_theta_max 51.663
_cell_measurement_theta_min 5.076
_cell_volume 1049.2(3)
_computing_cell_refinement 'Bruker SMART'
_computing_data_collection 'Bruker SMART'
_computing_data_reduction 'Bruker SHELXTL'
_computing_molecular_graphics 'Bruker SHELXTL'
_computing_publication_material 'Bruker SHELXTL'
_computing_structure_refinement 'SHELXL-97 (Sheldrick, 1997)'
_computing_structure_solution 'SHELXS-97 (Sheldrick, 1990)'
_diffrn_ambient_temperature 293(2)
_diffrn_measured_fraction_theta_full 0.972
_diffrn_measured_fraction_theta_max 0.972
_diffrn_measurement_device_type 'CCD area detector'
_diffrn_measurement_method 'phi and omega scans'
_diffrn_radiation_monochromator graphite
_diffrn_radiation_source 'fine-focus sealed tube'
_diffrn_radiation_type MoK\a
_diffrn_radiation_wavelength 0.71073
_diffrn_reflns_av_R_equivalents 0.0869
_diffrn_reflns_av_sigmaI/netI 0.0710
_diffrn_reflns_limit_h_max 6
_diffrn_reflns_limit_h_min -7
_diffrn_reflns_limit_k_max 21
_diffrn_reflns_limit_k_min -24
_diffrn_reflns_limit_l_max 11
_diffrn_reflns_limit_l_min -11
_diffrn_reflns_number 6020
_diffrn_reflns_theta_full 27.48
_diffrn_reflns_theta_max 27.48
_diffrn_reflns_theta_min 2.09
_exptl_absorpt_coefficient_mu 0.138
_exptl_absorpt_correction_T_max 1.00000
_exptl_absorpt_correction_T_min 0.65766
_exptl_absorpt_correction_type empirical
_exptl_crystal_colour colorless
_exptl_crystal_density_diffrn 1.559
_exptl_crystal_density_method 'not measured'
_exptl_crystal_F_000 512
_exptl_crystal_size_max 0.491
_exptl_crystal_size_mid 0.395
_exptl_crystal_size_min 0.286
_refine_diff_density_max 0.275
_refine_diff_density_min -0.205
_refine_diff_density_rms 0.052
_refine_ls_extinction_method none
_refine_ls_goodness_of_fit_ref 0.999
_refine_ls_hydrogen_treatment mixed
_refine_ls_matrix_type full
_refine_ls_number_parameters 154
_refine_ls_number_reflns 2328
_refine_ls_number_restraints 0
_refine_ls_restrained_S_all 0.999
_refine_ls_R_factor_all 0.0703
_refine_ls_R_factor_gt 0.0519
_refine_ls_shift/su_max 0.001
_refine_ls_shift/su_mean 0.000
_refine_ls_structure_factor_coef Fsqd
_refine_ls_weighting_details 'calc w=1/[\s^2^(Fo^2^)+(0.0730P)^2^+0.0000P] where P=(Fo^2^+2Fc^2^)/3'
_refine_ls_weighting_scheme calc
_refine_ls_wR_factor_gt 0.1306
_refine_ls_wR_factor_ref 0.1386
_reflns_number_gt 1670
_reflns_number_total 2328
_reflns_threshold_expression >2sigma(I)
_cod_data_source_file ol0482947si20040826_085439.cif
_cod_data_source_block cd24251
_cod_depositor_comments
;
The following automatic conversions were performed:

'_symmetry_cell_setting' value 'Monoclinic' changed to 'monoclinic'
according to /home/saulius/struct/CIF-dictionaries/cif_core.dic
dictionary named 'cif_core.dic' version 2.4.1 from 2010-06-29.

Automatic conversion script
Id: cif_fix_values 1715 2011-07-08 13:25:40Z adriana 
;
_cod_original_cell_volume 1049.3(3)
_cod_original_sg_symbol_H-M P2(1)/c
_cod_database_code 1506969

loop_
_symmetry_equiv_pos_as_xyz
'x, y, z'
'-x, y+1/2, -z+1/2'
'-x, -y, -z'
'x, -y-1/2, z-1/2'

loop_
_atom_site_label
_atom_site_type_symbol
_atom_site_fract_x
_atom_site_fract_y
_atom_site_fract_z
_atom_site_U_iso_or_equiv
_atom_site_adp_type
_atom_site_occupancy
_atom_site_symmetry_multiplicity
_atom_site_calc_flag
_atom_site_refinement_flags
F1 F -0.0981(2) 0.59901(7) 0.00672(17) 0.0661(4) Uani 1 1 d .
F2 F 0.1967(3) 0.56179(6) -0.05032(13) 0.0602(4) Uani 1 1 d .
N1 N 0.1998(3) 0.46110(8) 0.39987(17) 0.0365(4) Uani 1 1 d .
H11 H 0.1177 0.4485 0.4561 0.044 Uiso 1 1 calc R
N2 N 0.3044(2) 0.54633(7) 0.25810(16) 0.0314(4) Uani 1 1 d .
O1 O -0.0215(3) 0.75006(9) 0.09946(18) 0.0662(5) Uani 1 1 d .
H12 H -0.1207 0.7788 0.0964 0.099 Uiso 1 1 calc R
O2 O 0.0315(2) 0.56570(7) 0.37601(16) 0.0464(4) Uani 1 1 d .
O3 O 0.3494(3) 0.35469(7) 0.4240(2) 0.0611(5) Uani 1 1 d .
C1 C 0.1247(3) 0.61449(10) 0.0244(2) 0.0371(4) Uani 1 1 d .
C2 C 0.2690(3) 0.61460(9) 0.1889(2) 0.0337(4) Uani 1 1 d .
H1 H 0.1884 0.6423 0.2451 0.040 Uiso 1 1 calc R
C3 C 0.4821(4) 0.65436(13) 0.1855(3) 0.0654(7) Uani 1 1 d .
H2 H 0.5463 0.6793 0.2797 0.078 Uiso 1 1 calc R
H3 H 0.5981 0.6235 0.1709 0.078 Uiso 1 1 calc R
C4 C 0.4019(4) 0.70262(14) 0.0549(4) 0.0763(9) Uani 1 1 d .
H4 H 0.5071 0.7014 -0.0053 0.092 Uiso 1 1 calc R
H5 H 0.3991 0.7490 0.0922 0.092 Uiso 1 1 calc R
C5 C 0.1626(4) 0.68223(11) -0.0430(2) 0.0450(5) Uani 1 1 d .
H6 H 0.1674 0.6740 -0.1466 0.054 Uiso 1 1 calc R
C6 C -0.0192(4) 0.73519(11) -0.0494(2) 0.0490(5) Uani 1 1 d .
H8 H 0.0128 0.7766 -0.0975 0.059 Uiso 1 1 calc R
H7 H -0.1682 0.7180 -0.1089 0.059 Uiso 1 1 calc R
C7 C 0.1684(3) 0.52704(9) 0.3466(2) 0.0328(4) Uani 1 1 d .
C8 C 0.3474(3) 0.41264(10) 0.3739(2) 0.0392(5) Uani 1 1 d .
C9 C 0.4897(3) 0.43763(11) 0.2875(2) 0.0418(5) Uani 1 1 d .
H9 H 0.6008 0.4093 0.2691 0.050 Uiso 1 1 calc R
C10 C 0.4627(3) 0.50127(10) 0.2337(2) 0.0379(4) Uani 1 1 d .
H10 H 0.5555 0.5161 0.1767 0.045 Uiso 1 1 calc R

loop_
_atom_site_aniso_label
_atom_site_aniso_U_11
_atom_site_aniso_U_22
_atom_site_aniso_U_33
_atom_site_aniso_U_23
_atom_site_aniso_U_13
_atom_site_aniso_U_12
F1 0.0370(7) 0.0748(9) 0.0753(10) 0.0165(7) 0.0002(6) -0.0126(6)
F2 0.0939(10) 0.0476(7) 0.0367(7) -0.0051(5) 0.0161(7) 0.0116(6)
N1 0.0379(9) 0.0368(9) 0.0392(9) 0.0064(7) 0.0184(7) 0.0007(6)
N2 0.0306(8) 0.0365(8) 0.0293(8) 0.0036(6) 0.0122(6) -0.0003(6)
O1 0.0872(12) 0.0715(11) 0.0425(9) -0.0007(7) 0.0236(8) 0.0267(9)
O2 0.0521(9) 0.0441(8) 0.0549(9) 0.0152(7) 0.0338(7) 0.0142(6)
O3 0.0761(11) 0.0351(8) 0.0786(11) 0.0119(8) 0.0331(9) 0.0070(7)
C1 0.0344(10) 0.0397(10) 0.0384(10) 0.0010(8) 0.0129(8) 0.0016(8)
C2 0.0385(10) 0.0329(10) 0.0324(9) 0.0000(7) 0.0147(8) -0.0049(7)
C3 0.0512(14) 0.0659(15) 0.0684(16) 0.0180(12) 0.0022(11) -0.0282(12)
C4 0.0483(14) 0.0656(16) 0.115(2) 0.0434(16) 0.0256(15) -0.0074(11)
C5 0.0512(12) 0.0476(12) 0.0420(11) 0.0152(9) 0.0231(9) 0.0101(9)
C6 0.0622(14) 0.0483(12) 0.0386(11) 0.0074(9) 0.0183(10) 0.0128(10)
C7 0.0326(9) 0.0363(10) 0.0299(9) 0.0033(7) 0.0102(8) -0.0005(7)
C8 0.0431(11) 0.0339(10) 0.0381(10) 0.0001(8) 0.0085(9) 0.0016(8)
C9 0.0409(11) 0.0473(12) 0.0390(11) -0.0007(9) 0.0145(9) 0.0095(8)
C10 0.0316(9) 0.0499(12) 0.0342(10) 0.0008(8) 0.0129(8) 0.0008(8)

loop_
_atom_type_symbol
_atom_type_description
_atom_type_scat_dispersion_real
_atom_type_scat_dispersion_imag
_atom_type_scat_source
C C 0.0033 0.0016 'International Tables Vol C Tables 4.2.6.8 and 6.1.1.4'
H H 0.0000 0.0000 'International Tables Vol C Tables 4.2.6.8 and 6.1.1.4'
N N 0.0061 0.0033 'International Tables Vol C Tables 4.2.6.8 and 6.1.1.4'
O O 0.0106 0.0060 'International Tables Vol C Tables 4.2.6.8 and 6.1.1.4'
F F 0.0171 0.0103 'International Tables Vol C Tables 4.2.6.8 and 6.1.1.4'

loop_
_geom_angle_atom_site_label_1
_geom_angle_atom_site_label_2
_geom_angle_atom_site_label_3
_geom_angle
C7 N1 C8 127.52(16)
C7 N1 H11 116.2
C8 N1 H11 116.2
C10 N2 C7 120.14(15)
C10 N2 C2 121.83(14)
C7 N2 C2 118.00(14)
C6 O1 H12 109.5
F1 C1 F2 103.58(15)
F1 C1 C2 112.37(15)
F2 C1 C2 109.10(15)
F1 C1 C5 114.82(16)
F2 C1 C5 109.42(15)
C2 C1 C5 107.41(15)
N2 C2 C1 113.76(14)
N2 C2 C3 117.20(16)
C1 C2 C3 102.84(16)
N2 C2 H1 107.5
C1 C2 H1 107.5
C3 C2 H1 107.5
C4 C3 C2 105.33(18)
C4 C3 H2 110.7
C2 C3 H2 110.7
C4 C3 H3 110.7
C2 C3 H3 110.7
H2 C3 H3 108.8
C3 C4 C5 109.70(18)
C3 C4 H4 109.7
C5 C4 H4 109.7
C3 C4 H5 109.7
C5 C4 H5 109.7
H4 C4 H5 108.2
C6 C5 C1 114.38(16)
C6 C5 C4 114.2(2)
C1 C5 C4 102.91(16)
C6 C5 H6 108.4
C1 C5 H6 108.4
C4 C5 H6 108.4
O1 C6 C5 109.20(17)
O1 C6 H8 109.8
C5 C6 H8 109.8
O1 C6 H7 109.8
C5 C6 H7 109.8
H8 C6 H7 108.3
O2 C7 N1 122.15(16)
O2 C7 N2 122.77(16)
N1 C7 N2 115.08(15)
O3 C8 N1 120.05(18)
O3 C8 C9 126.07(18)
N1 C8 C9 113.88(16)
C10 C9 C8 119.90(17)
C10 C9 H9 120.0
C8 C9 H9 120.0
C9 C10 N2 123.33(17)
C9 C10 H10 118.3
N2 C10 H10 118.3

loop_
_geom_bond_atom_site_label_1
_geom_bond_atom_site_label_2
_geom_bond_distance
F1 C1 1.356(2)
F2 C1 1.382(2)
N1 C7 1.369(2)
N1 C8 1.377(2)
N1 H11 0.8600
N2 C10 1.375(2)
N2 C7 1.384(2)
N2 C2 1.464(2)
O1 C6 1.410(3)
O1 H12 0.8200
O2 C7 1.216(2)
O3 C8 1.220(2)
C1 C2 1.508(3)
C1 C5 1.508(3)
C2 C3 1.524(3)
C2 H1 0.9800
C3 C4 1.491(4)
C3 H2 0.9700
C3 H3 0.9700
C4 C5 1.521(4)
C4 H4 0.9700
C4 H5 0.9700
C5 C6 1.505(3)
C5 H6 0.9800
C6 H8 0.9700
C6 H7 0.9700
C8 C9 1.433(3)
C9 C10 1.328(3)
C9 H9 0.9300
C10 H10 0.9300

loop_
_geom_torsion_atom_site_label_1
_geom_torsion_atom_site_label_2
_geom_torsion_atom_site_label_3
_geom_torsion_atom_site_label_4
_geom_torsion
C10 N2 C2 C1 78.6(2)
C7 N2 C2 C1 -99.53(19)
C10 N2 C2 C3 -41.3(2)
C7 N2 C2 C3 140.52(19)
F1 C1 C2 N2 69.74(19)
F2 C1 C2 N2 -44.5(2)
C5 C1 C2 N2 -163.05(14)
F1 C1 C2 C3 -162.48(17)
F2 C1 C2 C3 83.24(19)
C5 C1 C2 C3 -35.3(2)
N2 C2 C3 C4 154.7(2)
C1 C2 C3 C4 29.1(3)
C2 C3 C4 C5 -13.3(3)
F1 C1 C5 C6 28.2(2)
F2 C1 C5 C6 144.18(17)
C2 C1 C5 C6 -97.5(2)
F1 C1 C5 C4 152.65(19)
F2 C1 C5 C4 -91.4(2)
C2 C1 C5 C4 26.9(2)
C3 C4 C5 C6 116.5(3)
C3 C4 C5 C1 -8.0(3)
C1 C5 C6 O1 61.8(3)
C4 C5 C6 O1 -56.4(2)
C8 N1 C7 O2 179.58(18)
C8 N1 C7 N2 -0.8(3)
C10 N2 C7 O2 177.40(17)
C2 N2 C7 O2 -4.4(3)
C10 N2 C7 N1 -2.2(2)
C2 N2 C7 N1 175.95(15)
C7 N1 C8 O3 -176.85(19)
C7 N1 C8 C9 3.6(3)
O3 C8 C9 C10 176.9(2)
N1 C8 C9 C10 -3.6(3)
C8 C9 C10 N2 0.9(3)
C7 N2 C10 C9 2.2(3)
C2 N2 C10 C9 -175.94(17)
